data_1571525
loop_
_publ_author_name
'Lin, Zenggang'
'Zhang, Peng'
'Song, Fuqiang'
'Yang, Yuzhu'
'Miao, Xuan'
'Liu, Weisheng'

_publ_section_title
;
 Employing racemization strategies to simultaneously enhance the quantum
 yield, lifetime, and water stability of room-temperature phosphorescent
 materials.
;
_journal_issue 21
_journal_name_full 'Chemical science'
_journal_page_first 8052
_journal_page_last 8061
_journal_paper_doi 10.1039/d4sc01719f
_journal_volume 15
_journal_year 2024
_chemical_absolute_configuration ad
_chemical_formula_moiety 'C48 H34 Br2 N2 O4, 3(C H4 O)'
_chemical_formula_sum 'C51 H42 Br2 N2 O7'
_chemical_formula_weight 954.68
_space_group_crystal_system monoclinic
_space_group_IT_number 5
_space_group_name_Hall 'C 2y'
_space_group_name_H-M_alt 'C 1 2 1'
_atom_sites_solution_hydrogens geom
_atom_sites_solution_primary dual
_audit_creation_date 2023-12-25
_audit_creation_method
;
Olex2 1.5
(compiled 2023.03.06 svn.rbb2c1857 for OlexSys, GUI svn.r6748)
;
_audit_update_record
;
2024-02-29 deposited with the CCDC.	2024-04-30 downloaded from the CCDC.
;
_cell_angle_alpha 90
_cell_angle_beta 97.414(2)
_cell_angle_gamma 90
_cell_formula_units_Z 4
_cell_length_a 36.1548(8)
_cell_length_b 10.7003(2)
_cell_length_c 12.0413(2)
_cell_measurement_reflns_used 15837
_cell_measurement_temperature 150.00(10)
_cell_measurement_theta_max 75.6220
_cell_measurement_theta_min 2.4730
_cell_volume 4619.44(16)
_computing_cell_refinement 'CrysAlisPro 1.171.42.93a (Rigaku OD, 2023)'
_computing_data_collection 'CrysAlisPro 1.171.42.93a (Rigaku OD, 2023)'
_computing_data_reduction 'CrysAlisPro 1.171.42.93a (Rigaku OD, 2023)'
_computing_molecular_graphics 'Olex2 1.5 (Dolomanov et al., 2009)'
_computing_publication_material 'Olex2 1.5 (Dolomanov et al., 2009)'
_computing_structure_refinement 'SHELXL 2018/3 (Sheldrick, 2015)'
_computing_structure_solution 'SHELXT 2018/2 (Sheldrick, 2018)'
_diffrn_ambient_environment N~2~
_diffrn_ambient_temperature 150.00(10)
_diffrn_detector 'Hybrid Pixel Array Detector'
_diffrn_detector_area_resol_mean 10.0000
_diffrn_detector_type HyPix
_diffrn_measured_fraction_theta_full 0.995
_diffrn_measured_fraction_theta_max 0.935
_diffrn_measurement_details
;
List of Runs (angles in degrees, time in seconds):

  # Type    Start    End  Width  t~exp~   \w     \q     \k     \f   Frames
#--------------------------------------------------------------------------
  1  \w   -101.00 -75.00   0.50    1.24    --  -45.27 149.00 -48.00   52
  2  \w   -119.00 -66.00   0.50    1.24    --  -45.27-149.00 -94.00  106
  3  \w    -76.00 -50.00   0.50    1.24    --  -45.27 122.00 149.00   52
  4  \w     39.00  93.00   0.50    1.24    --   45.27-122.00  68.00  108
  5  \w     60.00 119.00   0.50    1.24    --   45.27 149.00 -48.00  118
  6  \w   -152.00-127.00   0.50    4.50    -- -100.00-122.00  68.00   50
  7  \w   -122.00 -70.00   0.50    4.50    -- -100.00-149.00 -94.00  104
  8  \w   -164.00-139.00   0.50    4.50    -- -100.00-149.00 -94.00   50
  9  \w   -110.00 -29.00   0.50    4.50    -- -100.00 122.00 149.00  162
 10  \w   -106.00 -81.00   0.50    4.50    -- -100.00 149.00 -48.00   50
 11  \w    134.00 161.00   0.50    4.50    --  109.64 149.00 -48.00   54
 12  \w     82.00 114.00   0.50    4.50    --  109.64 149.00 -48.00   64
 13  \w     78.00 172.00   0.50    4.50    --  109.64 122.00 149.00  188
 14  \w     77.00 110.00   0.50    4.50    --  109.64-122.00  68.00   66
 15  \w    -29.00  21.00   0.50    1.24    --  -45.27  19.00  60.00  100
 16  \w    -29.00  22.00   0.50    1.24    --  -45.27  19.00 120.00  102
 17  \w    -27.00  34.00   0.50    1.24    --  -45.27  19.00 -30.00  122
 18  \w     70.00 110.00   0.50    1.24    --   45.27-149.00 -94.00   80
 19  \w    -33.00  22.00   0.50    1.24    --   45.27 -19.00 120.00  110
 20  \w    -26.00  -1.00   0.50    1.24    --   45.27 -37.00 -60.00   50
 21  \w    -32.00  24.00   0.50    1.24    --   45.27 -19.00  60.00  112
 22  \w    -19.00  23.00   0.50    1.24    --   45.27 -19.00 150.00   84
 23  \w    -53.00 -25.00   0.50    4.50    -- -100.00  45.00-150.00   56
 24  \w    -85.00 -26.00   0.50    4.50    -- -100.00  77.00 -30.00  118
 25  \w   -175.00-139.00   0.50    4.50    -- -100.00 -30.00 120.00   72
 26  \w   -175.00 -72.00   0.50    4.50    -- -100.00 -15.00 -90.00  206
 27  \w   -106.00 -77.00   0.50    4.50    -- -100.00 107.00  92.15   58
 28  \w    -54.00 -25.00   0.50    4.50    -- -100.00  45.00 120.00   58
 29  \w   -176.00-139.00   0.50    4.50    -- -100.00 -30.00 -30.00   74
 30  \w   -120.00 -29.00   0.50    4.50    -- -100.00 136.00  14.58  182
 31  \w    -54.00 -26.00   0.50    4.50    -- -100.00  45.00 -90.00   56
 32  \w   -132.00-107.00   0.50    4.50    -- -100.00 154.00-146.75   50
 33  \w   -154.00 -91.00   0.50    4.50    -- -100.00 -94.00  90.00  126
 34  \w    -59.00 -30.00   0.50    4.50    -- -100.00 125.00  60.00   58
 35  \w   -111.00 -85.00   0.50    4.50    -- -100.00 125.00  60.00   52
 36  \w   -112.00 -30.00   0.50    4.50    -- -100.00 125.00-180.00  164
 37  \w   -160.00 -82.00   0.50    4.50    -- -100.00-125.00-150.00  156
 38  \w   -136.00 -80.00   0.50    4.50    -- -100.00 -30.00 120.00  112
 39  \w    -81.00 -55.00   0.50    4.50    -- -100.00 154.00-146.75   52
 40  \w     51.00  90.00   0.50    4.50    --  109.64 -77.00  90.00   78
 41  \w     96.00 121.00   0.50    4.50    --  109.64  30.00  60.00   50
;
_diffrn_measurement_device 'four-circle diffractometer'
_diffrn_measurement_device_type 'ROD, Synergy Custom system, HyPix'
_diffrn_measurement_method '\w scans'
_diffrn_orient_matrix_type 'CrysAlisPro convention (1999,Acta A55,543-557)'
_diffrn_orient_matrix_UB_11 -0.0137464500
_diffrn_orient_matrix_UB_12 0.0697309500
_diffrn_orient_matrix_UB_13 0.0989098000
_diffrn_orient_matrix_UB_21 0.0405100000
_diffrn_orient_matrix_UB_22 0.0359919000
_diffrn_orient_matrix_UB_23 0.0439671000
_diffrn_orient_matrix_UB_31 -0.0041664500
_diffrn_orient_matrix_UB_32 0.1206581500
_diffrn_orient_matrix_UB_33 -0.0702094000
_diffrn_radiation_monochromator mirror
_diffrn_radiation_probe x-ray
_diffrn_radiation_type 'Cu K\a'
_diffrn_radiation_wavelength 1.54184
_diffrn_reflns_av_R_equivalents 0.0573
_diffrn_reflns_av_unetI/netI 0.0395
_diffrn_reflns_Laue_measured_fraction_full 0.995
_diffrn_reflns_Laue_measured_fraction_max 0.935
_diffrn_reflns_limit_h_max 44
_diffrn_reflns_limit_h_min -44
_diffrn_reflns_limit_k_max 13
_diffrn_reflns_limit_k_min -11
_diffrn_reflns_limit_l_max 15
_diffrn_reflns_limit_l_min -15
_diffrn_reflns_number 25307
_diffrn_reflns_point_group_measured_fraction_full 0.809
_diffrn_reflns_point_group_measured_fraction_max 0.750
_diffrn_reflns_theta_full 67.684
_diffrn_reflns_theta_max 76.379
_diffrn_reflns_theta_min 2.465
_diffrn_source 'Rotating-anode X-ray tube'
_diffrn_source_type 'Rigaku (Cu) X-ray Source'
_exptl_absorpt_coefficient_mu 2.657
_exptl_absorpt_correction_T_max 1.00000
_exptl_absorpt_correction_T_min 0.50481
_exptl_absorpt_correction_type multi-scan
_exptl_absorpt_process_details
;
CrysAlisPro 1.171.42.93a (Rigaku Oxford Diffraction, 2023)
Empirical absorption correction using spherical harmonics,
implemented in SCALE3 ABSPACK scaling algorithm.
;
_exptl_crystal_colour 'clear light colourless'
_exptl_crystal_colour_lustre clear
_exptl_crystal_colour_modifier light
_exptl_crystal_colour_primary colourless
_exptl_crystal_density_diffrn 1.373
_exptl_crystal_description block
_exptl_crystal_F_000 1952
_exptl_crystal_size_max 0.14
_exptl_crystal_size_mid 0.13
_exptl_crystal_size_min 0.12
_refine_diff_density_max 0.432
_refine_diff_density_min -0.626
_refine_diff_density_rms 0.067
_refine_ls_abs_structure_details
;
 Flack x determined using 1918 quotients [(I+)-(I-)]/[(I+)+(I-)]
 (Parsons, Flack and Wagner, Acta Cryst. B69 (2013) 249-259).
;
_refine_ls_abs_structure_Flack 0.069(16)
_refine_ls_extinction_method none
_refine_ls_goodness_of_fit_ref 1.129
_refine_ls_hydrogen_treatment constr
_refine_ls_matrix_type full
_refine_ls_number_parameters 575
_refine_ls_number_reflns 7289
_refine_ls_number_restraints 1
_refine_ls_restrained_S_all 1.129
_refine_ls_R_factor_all 0.0548
_refine_ls_R_factor_gt 0.0478
_refine_ls_shift/su_max 0.005
_refine_ls_shift/su_mean 0.000
_refine_ls_structure_factor_coef Fsqd
_refine_ls_weighting_details 'w=1/[\s^2^(Fo^2^)+(0.0898P)^2^+1.1996P] where P=(Fo^2^+2Fc^2^)/3'
_refine_ls_weighting_scheme calc
_refine_ls_wR_factor_gt 0.1336
_refine_ls_wR_factor_ref 0.1403
_reflns_Friedel_coverage 0.520
_reflns_Friedel_fraction_full 0.601
_reflns_Friedel_fraction_max 0.544
_reflns_number_gt 6438
_reflns_number_total 7289
_reflns_threshold_expression 'I > 2\s(I)'
_cod_data_source_file d4sc01719f2.cif
_cod_data_source_block linzengg_1220_auto
_cod_depositor_comments 'Adding full bibliography for 1571524--1571527.cif.'
_cod_database_code 1571525
_shelx_shelxl_version_number 2018/3
_shelx_space_group_comment
;
The symmetry employed for this shelxl refinement is uniquely defined
by the following loop, which should always be used as a source of
symmetry information in preference to the above space-group names.
They are only intended as comments.
;
_shelx_estimated_absorpt_t_max 0.741
_shelx_estimated_absorpt_t_min 0.707
_olex2_refinement_description
;
1. Fixed Uiso
 At 1.2 times of:
  All C(H) groups, All N(H) groups
 At 1.5 times of:
  All C(H,H,H) groups, All C(H,H,H,H,H,H) groups, All O(H) groups
2. Others
 Fixed Sof: O2(0.8) H2A(0.8) H45A(0.8) H45B(0.8) H45C(0.8) H45D(0.2) H45E(0.2)
 H45F(0.2) O8(0.2) H8(0.2)
3.a Aromatic/amide H refined with riding coordinates:
 N1(H1A), N2(H2), C3(H3), C5(H5), C9(H9), C11(H11), C12(H12), C13(H13),
 C17(H17), C18(H18), C19(H19), C21(H21), C22(H22), C23(H23), C25(H25), C27(H27),
  C28(H28), C29(H29), C30(H30), C33(H33), C35(H35), C36(H36), C37(H37),
 C38(H38), C39(H39), C41(H41), C42(H42), C46(H46), C48(H48), C49(H49), C50(H50),
  C51(H51)
3.b Tetrahedral OH refined with riding coordinates:
 O2(H2A), O8(H8)
3.c Idealised Me refined as rotating group:
 C45(H45A,H45B,H45C), C45(H45D,H45E,H45F), C47(H47A,H47B,H47C), C43(H43A,H43B,
 H43C)
3.d Idealised tetrahedral OH refined as rotating group:
 O1(H1), O7(H7), O3(H3A), O5(H5A)
;
_smtbx_masks_void_probe_radius 1.2
_smtbx_masks_void_truncation_radius 1.2
_olex2_submission_special_instructions 'No special instructions were received'
_oxdiff_exptl_absorpt_empirical_details
;
Empirical correction (ABSPACK) includes:
- Absorption correction using spherical harmonics
- Frame scaling
;
_oxdiff_exptl_absorpt_empirical_full_max 2.814
_oxdiff_exptl_absorpt_empirical_full_min 0.247

loop_
_space_group_symop_operation_xyz
'x, y, z'
'-x, y, -z'
'x+1/2, y+1/2, z'
'-x+1/2, y+1/2, -z'

loop_
_atom_site_label
_atom_site_type_symbol
_atom_site_fract_x
_atom_site_fract_y
_atom_site_fract_z
_atom_site_U_iso_or_equiv
_atom_site_adp_type
_atom_site_occupancy
_atom_site_site_symmetry_order
_atom_site_calc_flag
_atom_site_refinement_flags_posn
_atom_site_refinement_flags_adp
_atom_site_refinement_flags_occupancy
_atom_site_disorder_assembly
_atom_site_disorder_group
Br1 Br 0.45108(3) 0.05721(8) 1.14705(8) 0.0969(4) Uani 1 1 d . . . . .
Br2 Br 0.16652(2) 0.50188(7) 0.91907(5) 0.05533(19) Uani 1 1 d . . . . .
O1 O 0.27958(10) 0.5717(3) 0.5318(3) 0.0351(7) Uani 1 1 d . . . . .
H1 H 0.267633 0.632022 0.500171 0.053 Uiso 1 1 calc R U . . .
O4 O 0.27113(11) 0.2463(3) 0.5623(3) 0.0381(8) Uani 1 1 d . . . . .
O6 O 0.38218(11) 0.5561(5) 0.6509(3) 0.0524(10) Uani 1 1 d . . . . .
O7 O 0.45944(14) 0.6495(6) 0.8516(5) 0.0776(17) Uani 1 1 d . . . . .
H7 H 0.470930 0.589045 0.884535 0.116 Uiso 1 1 calc R U . . .
N1 N 0.31540(12) 0.3890(4) 0.6234(3) 0.0339(8) Uani 1 1 d . . . . .
H1A H 0.323547 0.464988 0.612627 0.041 Uiso 1 1 calc R U . . .
N2 N 0.38898(14) 0.5971(4) 0.8365(4) 0.0468(11) Uani 1 1 d . . . . .
H2 H 0.405375 0.607865 0.896389 0.056 Uiso 1 1 calc R U . . .
C1 C 0.29153(14) 0.4867(5) 0.8521(3) 0.0340(10) Uani 1 1 d . . . . .
C2 C 0.46419(16) 0.4957(7) 0.7071(5) 0.0544(13) Uani 1 1 d . . . . .
C3 C 0.4503(3) 0.3785(8) 0.7189(13) 0.106(4) Uani 1 1 d . . . . .
H3 H 0.426560 0.368892 0.743844 0.127 Uiso 1 1 calc R U . . .
C4 C 0.28338(14) 0.3532(4) 0.5627(3) 0.0322(9) Uani 1 1 d . . . . .
C5 C 0.5036(3) 0.2856(8) 0.6571(8) 0.079(2) Uani 1 1 d . . . . .
H5 H 0.516319 0.213442 0.636236 0.095 Uiso 1 1 calc R U . . .
C6 C 0.26321(15) 0.4573(4) 0.4898(4) 0.0332(10) Uani 1 1 d . . . . .
C7 C 0.40189(16) 0.5857(5) 0.7376(5) 0.0476(13) Uani 1 1 d . . . . .
C8 C 0.27528(16) 0.6020(5) 0.8796(4) 0.0372(11) Uani 1 1 d . . . . .
C9 C 0.4582(5) 0.9386(12) 0.630(2) 0.177(12) Uani 1 1 d . . . . .
H9 H 0.462169 1.020197 0.660103 0.212 Uiso 1 1 calc R U . . .
C10 C 0.33029(14) 0.4848(5) 0.8381(4) 0.0374(10) Uani 1 1 d . . . . .
C11 C 0.4554(3) 0.8424(9) 0.6993(16) 0.129(6) Uani 1 1 d . . . . .
H11 H 0.458669 0.857307 0.777737 0.155 Uiso 1 1 calc R U . . .
C12 C 0.34815(16) 0.1913(5) 0.6767(4) 0.0414(11) Uani 1 1 d . . . . .
H12 H 0.339744 0.157268 0.605036 0.050 Uiso 1 1 calc R U . . .
C13 C 0.2512(2) 0.5178(6) 0.2862(4) 0.0540(14) Uani 1 1 d . . . . .
H13 H 0.231529 0.569394 0.304668 0.065 Uiso 1 1 calc R U . . .
C14 C 0.37086(15) 0.2918(5) 0.8899(4) 0.0368(10) Uani 1 1 d . . . . .
C15 C 0.44796(19) 0.7220(6) 0.6610(9) 0.074(3) Uani 1 1 d . . . . .
C16 C 0.34692(15) 0.3627(5) 0.8099(4) 0.0331(10) Uani 1 1 d . . . . .
C17 C 0.2603(2) 0.5170(6) 0.1783(4) 0.066(2) Uani 1 1 d . . . . .
H17 H 0.246987 0.569176 0.123149 0.079 Uiso 1 1 calc R U . . .
C18 C 0.26860(17) 0.3786(5) 0.8411(4) 0.0390(11) Uani 1 1 d . . . . .
H18 H 0.279002 0.301300 0.821690 0.047 Uiso 1 1 calc R U . . .
C19 C 0.49874(19) 0.5050(8) 0.6734(6) 0.0624(15) Uani 1 1 d . . . . .
H19 H 0.509417 0.585304 0.666494 0.075 Uiso 1 1 calc R U . . .
C20 C 0.21693(15) 0.4971(6) 0.8886(4) 0.0419(11) Uani 1 1 d . . . . .
C21 C 0.4469(2) 0.8063(9) 0.4750(13) 0.107(4) Uani 1 1 d . . . . .
H21 H 0.443624 0.796043 0.396025 0.128 Uiso 1 1 calc R U . . .
C22 C 0.40750(17) 0.1024(5) 0.9390(5) 0.0473(12) Uani 1 1 d . . . . .
H22 H 0.416344 0.022588 0.920122 0.057 Uiso 1 1 calc R U . . .
C23 C 0.1602(2) 0.3651(8) 0.4574(9) 0.081(3) Uani 1 1 d . . . . .
H23 H 0.143459 0.310663 0.413315 0.097 Uiso 1 1 calc R U . . .
C24 C 0.33710(15) 0.3127(5) 0.7039(4) 0.0359(10) Uani 1 1 d . . . . .
C25 C 0.4699(3) 0.2750(9) 0.6954(15) 0.125(5) Uani 1 1 d . . . . .
H25 H 0.459865 0.194389 0.705834 0.150 Uiso 1 1 calc R U . . .
C26 C 0.22203(16) 0.4504(5) 0.5036(4) 0.0403(11) Uani 1 1 d . . . . .
C27 C 0.17177(18) 0.5127(8) 0.6045(5) 0.0626(18) Uani 1 1 d . . . . .
H27 H 0.163188 0.560914 0.662265 0.075 Uiso 1 1 calc R U . . .
C28 C 0.20844(16) 0.5199(6) 0.5869(4) 0.0454(12) Uani 1 1 d . . . . .
H28 H 0.224892 0.573475 0.632682 0.054 Uiso 1 1 calc R U . . .
C29 C 0.2884(2) 0.4420(6) 0.1497(4) 0.065(2) Uani 1 1 d . . . . .
H29 H 0.294716 0.443718 0.075512 0.078 Uiso 1 1 calc R U . . .
C30 C 0.37074(16) 0.1226(5) 0.7524(5) 0.0415(11) Uani 1 1 d . . . . .
H30 H 0.378165 0.041083 0.733327 0.050 Uiso 1 1 calc R U . . .
C31 C 0.44427(18) 0.6125(6) 0.7407(6) 0.0554(16) Uani 1 1 d . . . . .
C32 C 0.35041(16) 0.5929(5) 0.8515(4) 0.0409(11) Uani 1 1 d . . . . .
C33 C 0.19795(18) 0.3709(6) 0.4371(5) 0.0518(14) Uani 1 1 d . . . . .
H33 H 0.206574 0.321925 0.379824 0.062 Uiso 1 1 calc R U . . .
C34 C 0.41782(18) 0.1519(6) 1.0422(5) 0.0506(14) Uani 1 1 d . . . . .
C35 C 0.1472(2) 0.4358(9) 0.5386(8) 0.074(2) Uani 1 1 d . . . . .
H35 H 0.121691 0.432220 0.549677 0.089 Uiso 1 1 calc R U . . .
C36 C 0.40595(19) 0.2679(6) 1.0747(5) 0.0509(14) Uani 1 1 d . . . . .
H36 H 0.414019 0.298942 1.147709 0.061 Uiso 1 1 calc R U . . .
C37 C 0.3074(2) 0.3643(7) 0.2284(5) 0.0585(17) Uani 1 1 d . . . . .
H37 H 0.326310 0.310478 0.208429 0.070 Uiso 1 1 calc R U . . .
C38 C 0.23196(17) 0.3829(5) 0.8575(4) 0.0402(11) Uani 1 1 d . . . . .
H38 H 0.216858 0.310097 0.848153 0.048 Uiso 1 1 calc R U . . .
C39 C 0.4430(2) 0.7057(7) 0.5446(9) 0.076(2) Uani 1 1 d . . . . .
H39 H 0.436974 0.625566 0.513510 0.091 Uiso 1 1 calc R U . . .
C40 C 0.27095(17) 0.4427(5) 0.3680(4) 0.0401(11) Uani 1 1 d . . . . .
C41 C 0.5185(2) 0.4001(8) 0.6492(7) 0.069(2) Uani 1 1 d . . . . .
H41 H 0.542637 0.408695 0.626996 0.082 Uiso 1 1 calc R U . . .
C42 C 0.23734(17) 0.6035(5) 0.8983(4) 0.0409(12) Uani 1 1 d . . . . .
H42 H 0.226203 0.679480 0.917762 0.049 Uiso 1 1 calc R U . . .
C44 C 0.38321(15) 0.1722(5) 0.8594(4) 0.0374(10) Uani 1 1 d . . . . .
C46 C 0.33407(18) 0.7077(5) 0.8772(5) 0.0470(13) Uani 1 1 d . . . . .
H46 H 0.348588 0.781947 0.883855 0.056 Uiso 1 1 calc R U . . .
C48 C 0.38264(16) 0.3368(5) 1.0009(4) 0.0409(11) Uani 1 1 d . . . . .
H48 H 0.374075 0.415707 1.023264 0.049 Uiso 1 1 calc R U . . .
C49 C 0.4556(4) 0.9237(13) 0.523(3) 0.169(11) Uani 1 1 d . . . . .
H49 H 0.459716 0.992595 0.476205 0.203 Uiso 1 1 calc R U . . .
C50 C 0.29745(17) 0.7111(5) 0.8924(4) 0.0445(12) Uani 1 1 d . . . . .
H50 H 0.286645 0.787742 0.911722 0.053 Uiso 1 1 calc R U . . .
C51 C 0.29854(18) 0.3652(5) 0.3383(4) 0.0449(13) Uani 1 1 d . . . . .
H51 H 0.311674 0.311850 0.392918 0.054 Uiso 1 1 calc R U . . .
O2 O 0.4251(3) 0.6128(7) 1.0790(7) 0.0681(19) Uani 0.8 1 d . . P A 1
H2A H 0.430331 0.568044 1.136167 0.102 Uiso 0.8 1 calc R U P A 1
C45 C 0.4381(3) 0.7344(10) 1.1020(8) 0.098(3) Uani 1 1 d . . . . .
H45A H 0.449143 0.766857 1.037525 0.147 Uiso 0.8 1 calc R U P A 1
H45B H 0.457087 0.733499 1.167982 0.147 Uiso 0.8 1 calc R U P A 1
H45C H 0.417335 0.788090 1.116513 0.147 Uiso 0.8 1 calc R U P A 1
H45D H 0.461500 0.686883 1.112765 0.147 Uiso 0.2 1 calc R U P A 2
H45E H 0.434416 0.775997 1.172195 0.147 Uiso 0.2 1 calc R U P A 2
H45F H 0.439383 0.797325 1.043408 0.147 Uiso 0.2 1 calc R U P A 2
O3 O 0.3855(2) 0.5734(7) 0.2553(7) 0.099(2) Uani 1 1 d . . . . .
H3A H 0.401654 0.602962 0.218551 0.148 Uiso 1 1 calc R U . . .
C47 C 0.3578(3) 0.6640(11) 0.2647(13) 0.113(4) Uani 1 1 d . . . . .
H47A H 0.345855 0.687210 0.189853 0.169 Uiso 1 1 calc R U . . .
H47B H 0.369236 0.738128 0.302690 0.169 Uiso 1 1 calc R U . . .
H47C H 0.339028 0.629740 0.308212 0.169 Uiso 1 1 calc R U . . .
O5 O 0.3942(2) 0.4358(7) 0.4477(5) 0.0889(18) Uani 1 1 d . . . . .
H5A H 0.395544 0.459714 0.381923 0.133 Uiso 1 1 calc R U . . .
C43 C 0.3961(3) 0.3038(10) 0.4525(9) 0.094(3) Uani 1 1 d . . . . .
H43A H 0.389114 0.269275 0.377356 0.142 Uiso 1 1 calc R U . . .
H43B H 0.379022 0.272557 0.502876 0.142 Uiso 1 1 calc R U . . .
H43C H 0.421674 0.278214 0.480534 0.142 Uiso 1 1 calc R U . . .
O8 O 0.4096(9) 0.657(5) 1.071(4) 0.097(15) Uani 0.2 1 d . . P A 2
H8 H 0.412897 0.589841 1.107875 0.146 Uiso 0.2 1 calc R U P A 2

loop_
_atom_site_aniso_label
_atom_site_aniso_U_11
_atom_site_aniso_U_22
_atom_site_aniso_U_33
_atom_site_aniso_U_23
_atom_site_aniso_U_13
_atom_site_aniso_U_12
Br1 0.1263(8) 0.0512(4) 0.0940(6) 0.0095(4) -0.0586(6) 0.0137(5)
Br2 0.0495(3) 0.0623(4) 0.0572(3) 0.0111(3) 0.0185(3) 0.0129(3)
O1 0.043(2) 0.0293(17) 0.0310(14) -0.0015(12) -0.0018(13) -0.0028(15)
O4 0.047(2) 0.0306(17) 0.0339(15) 0.0007(12) -0.0033(15) -0.0011(15)
O6 0.041(2) 0.057(2) 0.058(2) -0.0142(19) 0.0048(18) -0.0055(19)
O7 0.045(3) 0.075(4) 0.106(4) -0.054(3) -0.015(3) 0.006(2)
N1 0.040(2) 0.0282(19) 0.0313(17) -0.0032(14) -0.0039(17) -0.0016(17)
N2 0.043(3) 0.039(2) 0.056(2) -0.019(2) -0.004(2) 0.001(2)
C1 0.043(2) 0.035(2) 0.0222(16) -0.0020(16) -0.0004(17) 0.006(2)
C2 0.045(3) 0.045(3) 0.072(3) -0.013(3) 0.000(3) 0.005(3)
C3 0.057(5) 0.046(4) 0.220(13) -0.035(6) 0.042(7) 0.000(4)
C4 0.040(3) 0.030(2) 0.0258(18) -0.0031(16) 0.0022(19) -0.002(2)
C5 0.079(5) 0.055(4) 0.104(6) -0.014(4) 0.019(5) 0.024(4)
C6 0.043(3) 0.025(2) 0.0307(19) 0.0012(16) 0.000(2) -0.0009(20)
C7 0.041(3) 0.037(3) 0.063(3) -0.015(2) -0.001(3) 0.000(2)
C8 0.048(3) 0.034(2) 0.0291(19) -0.0029(17) 0.000(2) 0.009(2)
C9 0.114(11) 0.034(5) 0.41(4) -0.005(11) 0.122(19) -0.016(5)
C10 0.044(3) 0.033(2) 0.0334(19) -0.0068(17) -0.003(2) 0.007(2)
C11 0.083(7) 0.048(5) 0.270(17) -0.052(8) 0.073(9) -0.025(4)
C12 0.043(3) 0.039(3) 0.040(2) -0.011(2) -0.001(2) 0.004(2)
C13 0.087(4) 0.039(3) 0.034(2) -0.001(2) 0.001(3) 0.004(3)
C14 0.038(3) 0.035(2) 0.037(2) -0.0028(18) 0.000(2) 0.001(2)
C15 0.035(3) 0.035(3) 0.153(8) -0.016(4) 0.018(4) -0.006(3)
C16 0.036(3) 0.032(2) 0.0308(19) -0.0068(17) 0.0009(19) 0.003(2)
C17 0.126(6) 0.041(3) 0.027(2) 0.001(2) -0.003(3) -0.008(4)
C18 0.050(3) 0.036(2) 0.031(2) -0.0029(17) 0.004(2) 0.006(2)
C19 0.060(4) 0.050(3) 0.079(4) 0.007(4) 0.016(3) 0.016(4)
C20 0.045(3) 0.048(3) 0.0338(19) 0.004(2) 0.009(2) 0.005(3)
C21 0.047(4) 0.071(6) 0.205(13) 0.061(7) 0.025(6) 0.007(4)
C22 0.047(3) 0.032(2) 0.059(3) -0.001(2) -0.006(3) 0.004(2)
C23 0.057(4) 0.065(5) 0.109(6) 0.043(5) -0.036(4) -0.024(4)
C24 0.037(3) 0.033(2) 0.036(2) -0.0049(18) 0.001(2) 0.005(2)
C25 0.095(7) 0.043(4) 0.249(17) -0.033(7) 0.063(9) 0.005(5)
C26 0.050(3) 0.036(2) 0.032(2) 0.0126(18) -0.002(2) -0.001(2)
C27 0.049(3) 0.080(5) 0.060(3) 0.038(4) 0.011(3) 0.013(4)
C28 0.047(3) 0.049(3) 0.040(2) 0.015(2) 0.005(2) 0.006(3)
C29 0.116(6) 0.049(3) 0.033(2) -0.007(2) 0.018(3) -0.024(4)
C30 0.042(3) 0.030(2) 0.051(3) -0.010(2) 0.002(2) 0.004(2)
C31 0.039(3) 0.042(3) 0.084(4) -0.022(3) 0.001(3) -0.001(3)
C32 0.042(3) 0.038(3) 0.040(2) -0.0103(19) -0.006(2) 0.004(2)
C33 0.052(3) 0.044(3) 0.054(3) 0.012(2) -0.013(3) -0.011(3)
C34 0.052(3) 0.039(3) 0.056(3) 0.006(2) -0.013(3) -0.001(3)
C35 0.049(4) 0.087(6) 0.087(5) 0.046(5) 0.012(4) -0.001(4)
C36 0.060(4) 0.045(3) 0.042(3) 0.004(2) -0.012(3) -0.004(3)
C37 0.078(5) 0.059(4) 0.041(3) -0.010(2) 0.019(3) -0.019(3)
C38 0.047(3) 0.045(3) 0.029(2) 0.0002(18) 0.007(2) 0.007(2)
C39 0.050(4) 0.048(4) 0.128(7) 0.015(4) 0.003(4) -0.001(3)
C40 0.060(3) 0.031(2) 0.0274(19) -0.0017(17) 0.002(2) -0.009(2)
C41 0.072(5) 0.066(5) 0.073(4) 0.009(3) 0.029(4) 0.023(4)
C42 0.050(3) 0.043(3) 0.030(2) 0.0001(19) 0.007(2) 0.013(2)
C44 0.036(3) 0.035(2) 0.040(2) 0.0030(19) 0.000(2) 0.003(2)
C46 0.057(3) 0.033(3) 0.050(3) -0.010(2) 0.000(3) 0.001(2)
C48 0.044(3) 0.036(3) 0.039(2) -0.0026(19) -0.008(2) 0.000(2)
C49 0.064(7) 0.059(7) 0.40(3) 0.080(14) 0.095(15) 0.017(5)
C50 0.055(3) 0.032(3) 0.048(3) -0.010(2) 0.010(3) 0.007(2)
C51 0.062(4) 0.043(3) 0.030(2) -0.0066(19) 0.008(2) -0.007(3)
O2 0.076(6) 0.052(4) 0.072(4) -0.014(3) -0.003(4) -0.010(4)
C45 0.136(9) 0.074(6) 0.080(5) -0.021(4) -0.003(6) -0.038(6)
O3 0.091(5) 0.074(4) 0.138(6) -0.002(4) 0.040(4) 0.005(4)
C47 0.089(7) 0.072(6) 0.179(12) -0.019(7) 0.027(8) 0.002(5)
O5 0.089(4) 0.106(5) 0.073(3) -0.019(3) 0.015(3) -0.015(4)
C43 0.091(6) 0.095(7) 0.105(6) -0.028(5) 0.041(6) -0.041(6)
O8 0.049(18) 0.13(4) 0.10(2) -0.08(3) -0.029(17) 0.019(18)

loop_
_atom_type_symbol
_atom_type_description
_atom_type_scat_dispersion_real
_atom_type_scat_dispersion_imag
_atom_type_scat_source
C C 0.0181 0.0091 'International Tables Vol C Tables 4.2.6.8 and 6.1.1.4'
H H 0.0000 0.0000 'International Tables Vol C Tables 4.2.6.8 and 6.1.1.4'
Br Br -0.6763 1.2805 'International Tables Vol C Tables 4.2.6.8 and 6.1.1.4'
N N 0.0311 0.0180 'International Tables Vol C Tables 4.2.6.8 and 6.1.1.4'
O O 0.0492 0.0322 'International Tables Vol C Tables 4.2.6.8 and 6.1.1.4'

loop_
_geom_angle_atom_site_label_1
_geom_angle_atom_site_label_2
_geom_angle_atom_site_label_3
_geom_angle
_geom_angle_site_symmetry_1
_geom_angle_site_symmetry_3
_geom_angle_publ_flag
C6 O1 H1 109.5 . . ?
C31 O7 H7 109.5 . . ?
C4 N1 H1A 117.7 . . ?
C4 N1 C24 124.6(4) . . ?
C24 N1 H1A 117.7 . . ?
C7 N2 H2 117.7 . . ?
C7 N2 C32 124.5(5) . . ?
C32 N2 H2 117.7 . . ?
C8 C1 C10 118.6(5) . . ?
C18 C1 C8 118.3(5) . . ?
C18 C1 C10 123.1(4) . . ?
C3 C2 C31 122.2(6) . . ?
C19 C2 C3 117.5(7) . . ?
C19 C2 C31 120.1(7) . . ?
C2 C3 H3 119.5 . . ?
C25 C3 C2 121.1(9) . . ?
C25 C3 H3 119.5 . . ?
O4 C4 N1 123.6(5) . . ?
O4 C4 C6 121.9(4) . . ?
N1 C4 C6 114.5(4) . . ?
C25 C5 H5 120.5 . . ?
C41 C5 H5 120.5 . . ?
C41 C5 C25 118.9(7) . . ?
O1 C6 C4 105.9(4) . . ?
O1 C6 C26 111.8(4) . . ?
O1 C6 C40 108.0(4) . . ?
C26 C6 C4 107.5(4) . . ?
C26 C6 C40 113.6(4) . . ?
C40 C6 C4 109.8(4) . . ?
O6 C7 N2 123.3(5) . . ?
O6 C7 C31 122.0(6) . . ?
N2 C7 C31 114.6(5) . . ?
C42 C8 C1 118.9(5) . . ?
C50 C8 C1 119.7(5) . . ?
C50 C8 C42 121.3(5) . . ?
C11 C9 H9 119.1 . . ?
C49 C9 H9 119.1 . . ?
C49 C9 C11 121.8(16) . . ?
C1 C10 C16 117.8(5) . . ?
C32 C10 C1 119.3(5) . . ?
C32 C10 C16 122.9(5) . . ?
C9 C11 H11 118.8 . . ?
C9 C11 C15 122.3(18) . . ?
C15 C11 H11 118.8 . . ?
C24 C12 H12 119.8 . . ?
C30 C12 H12 119.8 . . ?
C30 C12 C24 120.4(5) . . ?
C17 C13 H13 120.0 . . ?
C17 C13 C40 119.9(6) . . ?
C40 C13 H13 120.0 . . ?
C16 C14 C48 122.2(4) . . ?
C44 C14 C16 119.2(4) . . ?
C44 C14 C48 118.6(5) . . ?
C11 C15 C31 122.2(11) . . ?
C11 C15 C39 116.4(11) . . ?
C39 C15 C31 121.4(6) . . ?
C14 C16 C10 122.5(4) . . ?
C24 C16 C10 118.9(4) . . ?
C24 C16 C14 118.5(4) . . ?
C13 C17 H17 119.5 . . ?
C29 C17 C13 120.9(6) . . ?
C29 C17 H17 119.5 . . ?
C1 C18 H18 119.2 . . ?
C38 C18 C1 121.6(5) . . ?
C38 C18 H18 119.2 . . ?
C2 C19 H19 119.3 . . ?
C2 C19 C41 121.4(8) . . ?
C41 C19 H19 119.3 . . ?
C38 C20 Br2 119.1(5) . . ?
C42 C20 Br2 119.0(4) . . ?
C42 C20 C38 121.9(5) . . ?
C39 C21 H21 120.5 . . ?
C39 C21 C49 119.0(16) . . ?
C49 C21 H21 120.5 . . ?
C34 C22 H22 120.5 . . ?
C34 C22 C44 119.0(5) . . ?
C44 C22 H22 120.5 . . ?
C33 C23 H23 119.2 . . ?
C35 C23 H23 119.2 . . ?
C35 C23 C33 121.7(8) . . ?
C12 C24 N1 121.2(4) . . ?
C16 C24 N1 117.3(4) . . ?
C16 C24 C12 121.5(5) . . ?
C3 C25 H25 119.5 . . ?
C5 C25 C3 120.9(10) . . ?
C5 C25 H25 119.5 . . ?
C28 C26 C6 119.7(5) . . ?
C28 C26 C33 119.3(6) . . ?
C33 C26 C6 121.0(5) . . ?
C28 C27 H27 119.8 . . ?
C28 C27 C35 120.4(7) . . ?
C35 C27 H27 119.8 . . ?
C26 C28 H28 119.3 . . ?
C27 C28 C26 121.4(6) . . ?
C27 C28 H28 119.3 . . ?
C17 C29 H29 120.0 . . ?
C17 C29 C37 119.9(5) . . ?
C37 C29 H29 120.0 . . ?
C12 C30 H30 119.9 . . ?
C12 C30 C44 120.2(5) . . ?
C44 C30 H30 119.9 . . ?
O7 C31 C2 109.7(6) . . ?
O7 C31 C7 109.3(6) . . ?
O7 C31 C15 108.6(6) . . ?
C2 C31 C7 109.9(5) . . ?
C2 C31 C15 112.2(6) . . ?
C15 C31 C7 106.9(5) . . ?
C10 C32 N2 121.7(5) . . ?
C10 C32 C46 122.0(5) . . ?
C46 C32 N2 116.3(5) . . ?
C23 C33 H33 120.9 . . ?
C26 C33 C23 118.1(7) . . ?
C26 C33 H33 120.9 . . ?
C22 C34 Br1 118.2(5) . . ?
C22 C34 C36 123.3(5) . . ?
C36 C34 Br1 118.6(4) . . ?
C23 C35 C27 119.1(7) . . ?
C23 C35 H35 120.5 . . ?
C27 C35 H35 120.5 . . ?
C34 C36 H36 120.3 . . ?
C48 C36 C34 119.3(5) . . ?
C48 C36 H36 120.3 . . ?
C29 C37 H37 120.2 . . ?
C29 C37 C51 119.6(7) . . ?
C51 C37 H37 120.2 . . ?
C18 C38 C20 118.9(5) . . ?
C18 C38 H38 120.5 . . ?
C20 C38 H38 120.5 . . ?
C15 C39 H39 120.0 . . ?
C21 C39 C15 120.0(10) . . ?
C21 C39 H39 120.0 . . ?
C13 C40 C6 118.4(5) . . ?
C51 C40 C6 122.4(5) . . ?
C51 C40 C13 119.0(5) . . ?
C5 C41 C19 120.1(7) . . ?
C5 C41 H41 120.0 . . ?
C19 C41 H41 120.0 . . ?
C8 C42 H42 119.9 . . ?
C20 C42 C8 120.3(5) . . ?
C20 C42 H42 119.9 . . ?
C14 C44 C22 119.1(5) . . ?
C30 C44 C14 120.0(5) . . ?
C30 C44 C22 120.9(5) . . ?
C32 C46 H46 120.2 . . ?
C50 C46 C32 119.6(5) . . ?
C50 C46 H46 120.2 . . ?
C14 C48 H48 119.6 . . ?
C36 C48 C14 120.7(5) . . ?
C36 C48 H48 119.6 . . ?
C9 C49 C21 120.3(14) . . ?
C9 C49 H49 119.8 . . ?
C21 C49 H49 119.8 . . ?
C8 C50 H50 119.6 . . ?
C46 C50 C8 120.7(5) . . ?
C46 C50 H50 119.6 . . ?
C37 C51 H51 119.7 . . ?
C40 C51 C37 120.6(6) . . ?
C40 C51 H51 119.7 . . ?
C45 O2 H2A 109.5 . . ?
O2 C45 H45A 109.5 . . ?
O2 C45 H45B 109.5 . . ?
O2 C45 H45C 109.5 . . ?
H45A C45 H45B 109.5 . . ?
H45A C45 H45C 109.5 . . ?
H45B C45 H45C 109.5 . . ?
H45D C45 H45E 109.5 . . ?
H45D C45 H45F 109.5 . . ?
H45E C45 H45F 109.5 . . ?
O8 C45 H45D 109.5 . . ?
O8 C45 H45E 109.5 . . ?
O8 C45 H45F 109.5 . . ?
C47 O3 H3A 109.5 . . ?
O3 C47 H47A 109.5 . . ?
O3 C47 H47B 109.5 . . ?
O3 C47 H47C 109.5 . . ?
H47A C47 H47B 109.5 . . ?
H47A C47 H47C 109.5 . . ?
H47B C47 H47C 109.5 . . ?
C43 O5 H5A 109.5 . . ?
O5 C43 H43A 109.5 . . ?
O5 C43 H43B 109.5 . . ?
O5 C43 H43C 109.5 . . ?
H43A C43 H43B 109.5 . . ?
H43A C43 H43C 109.5 . . ?
H43B C43 H43C 109.5 . . ?
C45 O8 H8 109.5 . . ?

loop_
_geom_bond_atom_site_label_1
_geom_bond_atom_site_label_2
_geom_bond_distance
_geom_bond_site_symmetry_2
_geom_bond_publ_flag
Br1 C34 1.917(6) . ?
Br2 C20 1.906(5) . ?
O1 H1 0.8400 . ?
O1 C6 1.424(6) . ?
O4 C4 1.226(6) . ?
O6 C7 1.227(7) . ?
O7 H7 0.8400 . ?
O7 C31 1.433(9) . ?
N1 H1A 0.8800 . ?
N1 C4 1.343(7) . ?
N1 C24 1.424(6) . ?
N2 H2 0.8800 . ?
N2 C7 1.340(8) . ?
N2 C32 1.430(8) . ?
C1 C8 1.424(7) . ?
C1 C10 1.433(7) . ?
C1 C18 1.419(8) . ?
C2 C3 1.366(12) . ?
C2 C19 1.366(9) . ?
C2 C31 1.523(8) . ?
C3 H3 0.9500 . ?
C3 C25 1.364(12) . ?
C4 C6 1.542(6) . ?
C5 H5 0.9500 . ?
C5 C25 1.362(14) . ?
C5 C41 1.347(13) . ?
C6 C26 1.521(8) . ?
C6 C40 1.536(6) . ?
C7 C31 1.555(9) . ?
C8 C42 1.419(8) . ?
C8 C50 1.414(8) . ?
C9 H9 0.9500 . ?
C9 C11 1.34(3) . ?
C9 C49 1.29(3) . ?
C10 C16 1.497(7) . ?
C10 C32 1.365(8) . ?
C11 H11 0.9500 . ?
C11 C15 1.382(11) . ?
C12 H12 0.9500 . ?
C12 C24 1.410(7) . ?
C12 C30 1.358(8) . ?
C13 H13 0.9500 . ?
C13 C17 1.381(7) . ?
C13 C40 1.394(8) . ?
C14 C16 1.428(7) . ?
C14 C44 1.419(7) . ?
C14 C48 1.433(7) . ?
C15 C31 1.532(12) . ?
C15 C39 1.400(14) . ?
C16 C24 1.386(6) . ?
C17 H17 0.9500 . ?
C17 C29 1.372(12) . ?
C18 H18 0.9500 . ?
C18 C38 1.366(8) . ?
C19 H19 0.9500 . ?
C19 C41 1.382(10) . ?
C20 C38 1.407(8) . ?
C20 C42 1.354(9) . ?
C21 H21 0.9500 . ?
C21 C39 1.382(12) . ?
C21 C49 1.40(2) . ?
C22 H22 0.9500 . ?
C22 C34 1.358(8) . ?
C22 C44 1.424(7) . ?
C23 H23 0.9500 . ?
C23 C33 1.420(11) . ?
C23 C35 1.366(15) . ?
C25 H25 0.9500 . ?
C26 C28 1.388(8) . ?
C26 C33 1.394(8) . ?
C27 H27 0.9500 . ?
C27 C28 1.371(8) . ?
C27 C35 1.383(13) . ?
C28 H28 0.9500 . ?
C29 H29 0.9500 . ?
C29 C37 1.376(11) . ?
C30 H30 0.9500 . ?
C30 C44 1.412(7) . ?
C32 C46 1.414(8) . ?
C33 H33 0.9500 . ?
C34 C36 1.386(9) . ?
C35 H35 0.9500 . ?
C36 H36 0.9500 . ?
C36 C48 1.360(8) . ?
C37 H37 0.9500 . ?
C37 C51 1.400(7) . ?
C38 H38 0.9500 . ?
C39 H39 0.9500 . ?
C40 C51 1.379(9) . ?
C41 H41 0.9500 . ?
C42 H42 0.9500 . ?
C46 H46 0.9500 . ?
C46 C50 1.360(9) . ?
C48 H48 0.9500 . ?
C49 H49 0.9500 . ?
C50 H50 0.9500 . ?
C51 H51 0.9500 . ?
O2 H2A 0.8400 . ?
O2 C45 1.400(12) . ?
C45 H45A 0.9800 . ?
C45 H45B 0.9800 . ?
C45 H45C 0.9800 . ?
C45 H45D 0.9800 . ?
C45 H45E 0.9800 . ?
C45 H45F 0.9800 . ?
C45 O8 1.34(4) . ?
O3 H3A 0.8400 . ?
O3 C47 1.409(12) . ?
C47 H47A 0.9800 . ?
C47 H47B 0.9800 . ?
C47 H47C 0.9800 . ?
O5 H5A 0.8400 . ?
O5 C43 1.415(13) . ?
C43 H43A 0.9800 . ?
C43 H43B 0.9800 . ?
C43 H43C 0.9800 . ?
O8 H8 0.8400 . ?

loop_
_geom_torsion_atom_site_label_1
_geom_torsion_atom_site_label_2
_geom_torsion_atom_site_label_3
_geom_torsion_atom_site_label_4
_geom_torsion
_geom_torsion_site_symmetry_1
_geom_torsion_site_symmetry_2
_geom_torsion_site_symmetry_3
_geom_torsion_site_symmetry_4
_geom_torsion_publ_flag
Br1 C34 C36 C48 179.4(5) . . . . ?
Br2 C20 C38 C18 -176.9(4) . . . . ?
Br2 C20 C42 C8 178.0(3) . . . . ?
O1 C6 C26 C28 -24.9(6) . . . . ?
O1 C6 C26 C33 158.0(4) . . . . ?
O1 C6 C40 C13 -73.3(6) . . . . ?
O1 C6 C40 C51 101.7(6) . . . . ?
O4 C4 C6 O1 165.7(4) . . . . ?
O4 C4 C6 C26 46.1(6) . . . . ?
O4 C4 C6 C40 -77.9(6) . . . . ?
O6 C7 C31 O7 177.6(6) . . . . ?
O6 C7 C31 C2 -61.9(8) . . . . ?
O6 C7 C31 C15 60.2(8) . . . . ?
N1 C4 C6 O1 -15.7(5) . . . . ?
N1 C4 C6 C26 -135.3(4) . . . . ?
N1 C4 C6 C40 100.6(5) . . . . ?
N2 C7 C31 O7 -2.6(7) . . . . ?
N2 C7 C31 C2 117.9(6) . . . . ?
N2 C7 C31 C15 -120.0(6) . . . . ?
N2 C32 C46 C50 179.8(5) . . . . ?
C1 C8 C42 C20 -0.8(7) . . . . ?
C1 C8 C50 C46 0.9(8) . . . . ?
C1 C10 C16 C14 -105.1(6) . . . . ?
C1 C10 C16 C24 71.2(6) . . . . ?
C1 C10 C32 N2 -178.8(4) . . . . ?
C1 C10 C32 C46 -1.0(7) . . . . ?
C1 C18 C38 C20 -1.4(7) . . . . ?
C2 C3 C25 C5 -1(2) . . . . ?
C2 C19 C41 C5 0.9(12) . . . . ?
C3 C2 C19 C41 1.7(12) . . . . ?
C3 C2 C31 O7 95.7(10) . . . . ?
C3 C2 C31 C7 -24.6(11) . . . . ?
C3 C2 C31 C15 -143.5(10) . . . . ?
C4 N1 C24 C12 52.0(7) . . . . ?
C4 N1 C24 C16 -128.0(5) . . . . ?
C4 C6 C26 C28 90.9(5) . . . . ?
C4 C6 C26 C33 -86.2(5) . . . . ?
C4 C6 C40 C13 171.6(5) . . . . ?
C4 C6 C40 C51 -13.4(7) . . . . ?
C6 C26 C28 C27 -177.7(5) . . . . ?
C6 C26 C33 C23 177.5(5) . . . . ?
C6 C40 C51 C37 -173.2(5) . . . . ?
C7 N2 C32 C10 70.1(8) . . . . ?
C7 N2 C32 C46 -107.8(6) . . . . ?
C8 C1 C10 C16 179.7(4) . . . . ?
C8 C1 C10 C32 0.0(6) . . . . ?
C8 C1 C18 C38 -0.9(7) . . . . ?
C9 C11 C15 C31 -179.1(11) . . . . ?
C9 C11 C15 C39 -0.7(16) . . . . ?
C10 C1 C8 C42 -177.3(4) . . . . ?
C10 C1 C8 C50 0.0(6) . . . . ?
C10 C1 C18 C38 178.4(4) . . . . ?
C10 C16 C24 N1 8.0(7) . . . . ?
C10 C16 C24 C12 -172.1(5) . . . . ?
C10 C32 C46 C50 1.9(8) . . . . ?
C11 C9 C49 C21 5(3) . . . . ?
C11 C15 C31 O7 -15.5(10) . . . . ?
C11 C15 C31 C2 -137.0(8) . . . . ?
C11 C15 C31 C7 102.4(8) . . . . ?
C11 C15 C39 C21 2.1(12) . . . . ?
C12 C30 C44 C14 2.7(8) . . . . ?
C12 C30 C44 C22 -178.7(6) . . . . ?
C13 C17 C29 C37 1.3(11) . . . . ?
C13 C40 C51 C37 1.8(9) . . . . ?
C14 C16 C24 N1 -175.6(5) . . . . ?
C14 C16 C24 C12 4.3(8) . . . . ?
C16 C10 C32 N2 1.5(8) . . . . ?
C16 C10 C32 C46 179.4(5) . . . . ?
C16 C14 C44 C22 179.2(5) . . . . ?
C16 C14 C44 C30 -2.3(8) . . . . ?
C16 C14 C48 C36 -178.9(6) . . . . ?
C17 C13 C40 C6 172.9(6) . . . . ?
C17 C13 C40 C51 -2.3(9) . . . . ?
C17 C29 C37 C51 -1.8(10) . . . . ?
C18 C1 C8 C42 2.0(6) . . . . ?
C18 C1 C8 C50 179.4(4) . . . . ?
C18 C1 C10 C16 0.4(6) . . . . ?
C18 C1 C10 C32 -179.3(4) . . . . ?
C19 C2 C3 C25 -1.5(19) . . . . ?
C19 C2 C31 O7 -78.1(9) . . . . ?
C19 C2 C31 C7 161.6(6) . . . . ?
C19 C2 C31 C15 42.7(9) . . . . ?
C22 C34 C36 C48 0.4(11) . . . . ?
C24 N1 C4 O4 -7.3(7) . . . . ?
C24 N1 C4 C6 174.2(4) . . . . ?
C24 C12 C30 C44 0.3(9) . . . . ?
C25 C5 C41 C19 -3.8(16) . . . . ?
C26 C6 C40 C13 51.3(6) . . . . ?
C26 C6 C40 C51 -133.7(5) . . . . ?
C28 C26 C33 C23 0.4(8) . . . . ?
C28 C27 C35 C23 1.4(10) . . . . ?
C29 C37 C51 C40 0.3(10) . . . . ?
C30 C12 C24 N1 176.0(5) . . . . ?
C30 C12 C24 C16 -4.0(9) . . . . ?
C31 C2 C3 C25 -175.4(12) . . . . ?
C31 C2 C19 C41 175.8(7) . . . . ?
C31 C15 C39 C21 -179.4(7) . . . . ?
C32 N2 C7 O6 -8.7(9) . . . . ?
C32 N2 C7 C31 171.5(5) . . . . ?
C32 C10 C16 C14 74.5(7) . . . . ?
C32 C10 C16 C24 -109.2(6) . . . . ?
C32 C46 C50 C8 -1.8(8) . . . . ?
C33 C23 C35 C27 -1.6(11) . . . . ?
C33 C26 C28 C27 -0.6(8) . . . . ?
C34 C22 C44 C14 0.7(9) . . . . ?
C34 C22 C44 C30 -177.8(6) . . . . ?
C34 C36 C48 C14 -1.1(9) . . . . ?
C35 C23 C33 C26 0.7(9) . . . . ?
C35 C27 C28 C26 -0.3(9) . . . . ?
C38 C20 C42 C8 -1.5(7) . . . . ?
C39 C15 C31 O7 166.1(6) . . . . ?
C39 C15 C31 C2 44.6(9) . . . . ?
C39 C15 C31 C7 -76.0(8) . . . . ?
C39 C21 C49 C9 -3(2) . . . . ?
C40 C6 C26 C28 -147.5(4) . . . . ?
C40 C6 C26 C33 35.5(6) . . . . ?
C40 C13 C17 C29 0.8(11) . . . . ?
C41 C5 C25 C3 4(2) . . . . ?
C42 C8 C50 C46 178.2(5) . . . . ?
C42 C20 C38 C18 2.7(7) . . . . ?
C44 C14 C16 C10 175.1(5) . . . . ?
C44 C14 C16 C24 -1.2(8) . . . . ?
C44 C14 C48 C36 1.7(8) . . . . ?
C44 C22 C34 Br1 -179.1(4) . . . . ?
C44 C22 C34 C36 -0.2(10) . . . . ?
C48 C14 C16 C10 -4.3(8) . . . . ?
C48 C14 C16 C24 179.4(5) . . . . ?
C48 C14 C44 C22 -1.4(8) . . . . ?
C48 C14 C44 C30 177.1(5) . . . . ?
C49 C9 C11 C15 -3(3) . . . . ?
C49 C21 C39 C15 -0.2(13) . . . . ?
C50 C8 C42 C20 -178.2(5) . . . . ?

loop_
_smtbx_masks_void_nr
_smtbx_masks_void_average_x
_smtbx_masks_void_average_y
_smtbx_masks_void_average_z
_smtbx_masks_void_volume
_smtbx_masks_void_count_electrons
_smtbx_masks_void_content
1 0.000 -0.157 0.000 58.4 16.1 ?
2 0.000 0.411 0.000 16.1 2.0 ?
3 0.500 0.343 1.000 58.4 16.1 ?
4 0.500 0.911 1.000 16.1 2.0 ?
